data_7002753
loop_
_publ_author_name
'Arora, Himanshu'
'Lloret, Francesc'
'Mukherjee, Rabindranath'

_publ_section_title
;
 Molecular squares of Ni(II) and Cu(II): ferromagnetic exchange
 interaction mediated by syn-anti carboxylate-bridging.
;
_journal_issue 44
_journal_name_full 'Dalton transactions (Cambridge, England : 2003)'
_journal_page_first 9759
_journal_page_last 9769
_journal_paper_doi 10.1039/b905463d
_journal_year 2009
_chemical_formula_moiety 'C72 H84 Cl4 N16 Ni4 O24'
_chemical_formula_sum 'C72 H84 Cl4 N16 Ni4 O24'
_chemical_formula_weight 1934.19
_chemical_name_systematic
;
?
;
_space_group_IT_number 86
_symmetry_cell_setting tetragonal
_symmetry_space_group_name_Hall '-P 4bc'
_symmetry_space_group_name_H-M 'P 42/n :2'
_atom_sites_solution_hydrogens geom
_atom_sites_solution_primary direct
_atom_sites_solution_secondary difmap
_audit_creation_method SHELXL-97
_cell_angle_alpha 90.000(5)
_cell_angle_beta 90.000(5)
_cell_angle_gamma 90.000(5)
_cell_formula_units_Z 2
_cell_length_a 17.656(5)
_cell_length_b 17.656(5)
_cell_length_c 13.203(5)
_cell_measurement_temperature 293(2)
_cell_measurement_theta_max 28.28
_cell_measurement_theta_min 2.24
_cell_volume 4116(2)
_computing_cell_refinement 'Bruker SMART'
_computing_data_collection 'Bruker SMART APEX'
_computing_data_reduction 'Bruker SAINT PLUS'
_computing_molecular_graphics 'Ortep-3 for Windows (Farrugia, 1997)'
_computing_publication_material 'WingX publication routine (Farrugia, 1999)'
_computing_structure_refinement 'SHELXL-97 (Sheldrick, 1997)'
_computing_structure_solution 'SIR97(Altomare, et. al. 1999)'
_diffrn_ambient_temperature 293(2)
_diffrn_measured_fraction_theta_full 0.999
_diffrn_measured_fraction_theta_max 0.999
_diffrn_measurement_device_type 'CCD area detector'
_diffrn_measurement_method 'phi and omega scan'
_diffrn_radiation_monochromator graphite
_diffrn_radiation_source 'fine-focus sealed tube'
_diffrn_radiation_type MoK\a
_diffrn_radiation_wavelength 0.71069
_diffrn_reflns_av_R_equivalents 0.0762
_diffrn_reflns_av_sigmaI/netI 0.0639
_diffrn_reflns_limit_h_max 21
_diffrn_reflns_limit_h_min -23
_diffrn_reflns_limit_k_max 23
_diffrn_reflns_limit_k_min -20
_diffrn_reflns_limit_l_max 17
_diffrn_reflns_limit_l_min -15
_diffrn_reflns_number 26849
_diffrn_reflns_theta_full 28.28
_diffrn_reflns_theta_max 28.28
_diffrn_reflns_theta_min 2.24
_exptl_absorpt_coefficient_mu 1.116
_exptl_absorpt_correction_T_max 0.8966
_exptl_absorpt_correction_T_min 0.8076
_exptl_absorpt_correction_type empirical
_exptl_absorpt_process_details SADABS
_exptl_crystal_colour blue
_exptl_crystal_density_diffrn 1.561
_exptl_crystal_density_method 'not measured'
_exptl_crystal_description needle
_exptl_crystal_F_000 2000
_exptl_crystal_size_max 0.20
_exptl_crystal_size_mid 0.10
_exptl_crystal_size_min 0.10
_refine_diff_density_max 0.430
_refine_diff_density_min -0.457
_refine_diff_density_rms 0.080
_refine_ls_extinction_method none
_refine_ls_goodness_of_fit_ref 1.029
_refine_ls_hydrogen_treatment constr
_refine_ls_matrix_type full
_refine_ls_number_parameters 272
_refine_ls_number_reflns 5117
_refine_ls_number_restraints 0
_refine_ls_restrained_S_all 1.029
_refine_ls_R_factor_all 0.1050
_refine_ls_R_factor_gt 0.0589
_refine_ls_shift/su_max 0.000
_refine_ls_shift/su_mean 0.000
_refine_ls_structure_factor_coef Fsqd
_refine_ls_weighting_details 'calc w=1/[\s^2^(Fo^2^)+(0.0695P)^2^+0.6152P] where P=(Fo^2^+2Fc^2^)/3'
_refine_ls_weighting_scheme calc
_refine_ls_wR_factor_gt 0.1302
_refine_ls_wR_factor_ref 0.1470
_reflns_number_gt 3235
_reflns_number_total 5117
_reflns_threshold_expression >2sigma(I)
_cod_data_source_file b905463d.txt
_cod_data_source_block 19febcm
_cod_depositor_comments
;
The following automatic conversions were performed:
'_symmetry_cell_setting' value 'Tetragonal' changed to 'tetragonal'
according to '/home/saulius/struct/CIF-dictionaries/cif_core.dic'
dictionary named 'cif_core.dic' version 2.4.1 from
2010-06-29.

'_exptl_absorpt_correction_type' value 'Empirical' changed to
'empirical' according to
'/home/saulius/struct/CIF-dictionaries/cif_core.dic' dictionary named
'cif_core.dic' version 2.4.1 from 2010-06-29.

Automatic conversion script
Id: cif_fix_enum 1527 2010-12-29 10:47:43Z saulius 
;
_cod_original_sg_symbol_H-M P42/n
_cod_database_code 7002753

loop_
_symmetry_equiv_pos_as_xyz
'x, y, z'
'-x+1/2, -y+1/2, z'
'-y, x+1/2, z+1/2'
'y+1/2, -x, z+1/2'
'-x, -y, -z'
'x-1/2, y-1/2, -z'
'y, -x-1/2, -z-1/2'
'-y-1/2, x, -z-1/2'

loop_
_atom_site_label
_atom_site_type_symbol
_atom_site_fract_x
_atom_site_fract_y
_atom_site_fract_z
_atom_site_U_iso_or_equiv
_atom_site_adp_type
_atom_site_occupancy
_atom_site_symmetry_multiplicity
_atom_site_calc_flag
_atom_site_refinement_flags
_atom_site_disorder_assembly
_atom_site_disorder_group
Ni Ni 0.32809(2) 0.09103(2) 0.78157(3) 0.03170(15) Uani 1 1 d . . .
Cl Cl 0.43649(6) -0.21534(6) 0.84447(8) 0.0541(3) Uani 1 1 d . . .
O1 O 0.22773(13) 0.12843(13) 0.72286(16) 0.0352(5) Uani 1 1 d . . .
O2 O 0.16377(13) 0.18196(13) 0.59943(17) 0.0369(5) Uani 1 1 d . . .
O3 O 0.40102(19) -0.2399(2) 0.9361(2) 0.0868(11) Uani 1 1 d . . .
O4 O 0.3861(2) -0.2258(2) 0.7612(2) 0.0811(10) Uani 1 1 d . . .
O5 O 0.50305(19) -0.2585(2) 0.8271(3) 0.0849(11) Uani 1 1 d . . .
O6 O 0.4549(2) -0.13713(17) 0.8535(3) 0.0800(10) Uani 1 1 d . . .
N1 N 0.28315(16) -0.00107(16) 0.8533(2) 0.0381(7) Uani 1 1 d . . .
N2 N 0.36026(15) 0.03813(15) 0.6473(2) 0.0347(6) Uani 1 1 d . . .
N3 N 0.44121(16) 0.07390(16) 0.8130(2) 0.0372(7) Uani 1 1 d . . .
N1S N 0.5833(5) -0.1363(5) 0.6319(5) 0.191(4) Uani 1 1 d . . .
C1 C 0.2669(2) 0.0058(2) 0.9533(3) 0.0457(9) Uani 1 1 d . . .
H1 H 0.2772 0.0517 0.9849 0.055 Uiso 1 1 calc R . .
C2 C 0.2363(2) -0.0512(2) 1.0099(3) 0.0556(11) Uani 1 1 d . . .
H2 H 0.2251 -0.0440 1.0781 0.067 Uiso 1 1 calc R . .
C3 C 0.2226(2) -0.1195(3) 0.9634(4) 0.0619(12) Uani 1 1 d . . .
H3 H 0.2027 -0.1598 1.0001 0.074 Uiso 1 1 calc R . .
C4 C 0.2384(2) -0.1277(2) 0.8632(3) 0.0564(11) Uani 1 1 d . . .
H4 H 0.2290 -0.1737 0.8314 0.068 Uiso 1 1 calc R . .
C5 C 0.2685(2) -0.0677(2) 0.8079(3) 0.0419(9) Uani 1 1 d . . .
C6 C 0.2831(2) -0.0757(2) 0.6967(3) 0.0524(10) Uani 1 1 d . . .
H6A H 0.2432 -0.0495 0.6604 0.063 Uiso 1 1 calc R . .
H6B H 0.2798 -0.1289 0.6792 0.063 Uiso 1 1 calc R . .
C7 C 0.3586(2) -0.04570(19) 0.6597(3) 0.0448(9) Uani 1 1 d . . .
H7A H 0.3976 -0.0604 0.7075 0.054 Uiso 1 1 calc R . .
H7B H 0.3704 -0.0692 0.5952 0.054 Uiso 1 1 calc R . .
C8 C 0.4404(2) 0.0622(2) 0.6316(3) 0.0456(9) Uani 1 1 d . . .
H8A H 0.4412 0.1120 0.6007 0.055 Uiso 1 1 calc R . .
H8B H 0.4650 0.0271 0.5857 0.055 Uiso 1 1 calc R . .
C9 C 0.4831(2) 0.06451(19) 0.7294(3) 0.0378(8) Uani 1 1 d . . .
C10 C 0.5612(2) 0.0612(2) 0.7327(3) 0.0516(10) Uani 1 1 d . . .
H10 H 0.5893 0.0536 0.6740 0.062 Uiso 1 1 calc R . .
C11 C 0.5965(2) 0.0693(3) 0.8253(4) 0.0614(12) Uani 1 1 d . . .
H11 H 0.6491 0.0694 0.8293 0.074 Uiso 1 1 calc R . .
C12 C 0.5540(2) 0.0774(2) 0.9114(3) 0.0517(10) Uani 1 1 d . . .
H12 H 0.5771 0.0815 0.9745 0.062 Uiso 1 1 calc R . .
C13 C 0.4766(2) 0.0795(2) 0.9026(3) 0.0442(9) Uani 1 1 d . . .
H13 H 0.4476 0.0849 0.9610 0.053 Uiso 1 1 calc R . .
C14 C 0.3153(2) 0.06023(19) 0.5561(2) 0.0384(8) Uani 1 1 d . . .
H14A H 0.2715 0.0273 0.5505 0.046 Uiso 1 1 calc R . .
H14B H 0.3461 0.0531 0.4960 0.046 Uiso 1 1 calc R . .
C15 C 0.28876(19) 0.14218(19) 0.5607(3) 0.0373(8) Uani 1 1 d . . .
H15A H 0.3305 0.1740 0.5825 0.045 Uiso 1 1 calc R . .
H15B H 0.2737 0.1585 0.4935 0.045 Uiso 1 1 calc R . .
C16 C 0.22351(18) 0.15220(18) 0.6319(2) 0.0314(7) Uani 1 1 d . . .
C1S C 0.6109(5) -0.1356(4) 0.7123(6) 0.129(3) Uani 1 1 d . . .
C2S C 0.6427(4) -0.1302(4) 0.8103(5) 0.121(2) Uani 1 1 d . . .
H2S1 H 0.6688 -0.0828 0.8170 0.181 Uiso 1 1 calc R . .
H2S2 H 0.6777 -0.1711 0.8205 0.181 Uiso 1 1 calc R . .
H2S3 H 0.6031 -0.1331 0.8600 0.181 Uiso 1 1 calc R . .

loop_
_atom_site_aniso_label
_atom_site_aniso_U_11
_atom_site_aniso_U_22
_atom_site_aniso_U_33
_atom_site_aniso_U_23
_atom_site_aniso_U_13
_atom_site_aniso_U_12
Ni 0.0352(3) 0.0354(3) 0.0245(2) 0.00039(18) 0.00170(18) 0.00046(18)
Cl 0.0663(7) 0.0515(6) 0.0445(6) 0.0013(5) -0.0004(5) 0.0054(5)
O1 0.0381(13) 0.0418(13) 0.0257(12) 0.0022(10) -0.0005(10) 0.0014(10)
O2 0.0378(13) 0.0432(14) 0.0299(13) 0.0045(10) 0.0036(10) 0.0009(11)
O3 0.085(2) 0.111(3) 0.065(2) 0.026(2) 0.0044(18) -0.017(2)
O4 0.102(3) 0.087(2) 0.054(2) -0.0126(17) -0.0221(19) 0.018(2)
O5 0.076(2) 0.077(2) 0.101(3) 0.006(2) 0.010(2) 0.0236(18)
O6 0.113(3) 0.0532(19) 0.074(2) -0.0088(17) 0.003(2) -0.0022(18)
N1 0.0370(16) 0.0410(17) 0.0363(16) 0.0078(13) -0.0015(13) 0.0013(13)
N2 0.0386(16) 0.0371(16) 0.0285(15) -0.0018(12) 0.0027(12) 0.0021(12)
N3 0.0391(16) 0.0380(16) 0.0343(16) 0.0026(13) 0.0009(13) 0.0036(13)
N1S 0.244(9) 0.246(9) 0.083(4) -0.026(5) 0.042(5) -0.161(7)
C1 0.043(2) 0.059(2) 0.035(2) 0.0064(18) 0.0011(16) -0.0040(18)
C2 0.046(2) 0.070(3) 0.050(3) 0.018(2) 0.0069(19) 0.002(2)
C3 0.054(3) 0.060(3) 0.072(3) 0.026(2) 0.013(2) -0.008(2)
C4 0.058(3) 0.042(2) 0.069(3) 0.008(2) 0.006(2) -0.0057(19)
C5 0.037(2) 0.041(2) 0.047(2) 0.0069(17) -0.0018(16) -0.0014(16)
C6 0.065(3) 0.044(2) 0.049(2) -0.0056(18) -0.003(2) -0.0117(19)
C7 0.058(2) 0.037(2) 0.039(2) -0.0081(16) 0.0037(18) 0.0084(17)
C8 0.045(2) 0.055(2) 0.037(2) -0.0017(17) 0.0099(17) 0.0021(18)
C9 0.039(2) 0.038(2) 0.037(2) 0.0001(15) 0.0052(16) 0.0026(15)
C10 0.038(2) 0.068(3) 0.049(2) -0.005(2) 0.0040(18) 0.0035(19)
C11 0.036(2) 0.078(3) 0.070(3) -0.006(2) -0.009(2) 0.006(2)
C12 0.042(2) 0.068(3) 0.045(2) -0.006(2) -0.0089(19) 0.0052(19)
C13 0.050(2) 0.047(2) 0.036(2) -0.0003(17) -0.0022(17) 0.0018(17)
C14 0.044(2) 0.047(2) 0.0241(17) -0.0055(15) 0.0041(15) -0.0013(16)
C15 0.0388(19) 0.044(2) 0.0295(19) 0.0049(15) 0.0023(15) 0.0023(15)
C16 0.0359(19) 0.0327(18) 0.0256(18) -0.0011(14) 0.0013(14) -0.0021(14)
C1S 0.173(8) 0.130(6) 0.085(5) -0.029(5) 0.060(5) -0.083(6)
C2S 0.138(6) 0.131(6) 0.093(5) 0.020(4) -0.003(4) -0.041(5)

loop_
_atom_type_symbol
_atom_type_description
_atom_type_scat_dispersion_real
_atom_type_scat_dispersion_imag
_atom_type_scat_source
C C 0.0033 0.0016 'International Tables Vol C Tables 4.2.6.8 and 6.1.1.4'
H H 0.0000 0.0000 'International Tables Vol C Tables 4.2.6.8 and 6.1.1.4'
N N 0.0061 0.0033 'International Tables Vol C Tables 4.2.6.8 and 6.1.1.4'
O O 0.0106 0.0060 'International Tables Vol C Tables 4.2.6.8 and 6.1.1.4'
Cl Cl 0.1484 0.1585 'International Tables Vol C Tables 4.2.6.8 and 6.1.1.4'
Ni Ni 0.3393 1.1124 'International Tables Vol C Tables 4.2.6.8 and 6.1.1.4'

loop_
_geom_angle_atom_site_label_1
_geom_angle_atom_site_label_2
_geom_angle_atom_site_label_3
_geom_angle
_geom_angle_site_symmetry_1
_geom_angle_site_symmetry_3
_geom_angle_publ_flag
O2 Ni N1 96.35(11) 8_657 . ?
O2 Ni O1 90.76(9) 8_657 . ?
N1 Ni O1 95.53(10) . . ?
O2 Ni N3 91.25(11) 8_657 . ?
N1 Ni N3 99.58(11) . . ?
O1 Ni N3 164.45(10) . . ?
O2 Ni N2 164.36(10) 8_657 . ?
N1 Ni N2 98.26(12) . . ?
O1 Ni N2 93.35(10) . . ?
N3 Ni N2 80.86(11) . . ?
O5 Cl O6 110.1(2) . . ?
O5 Cl O4 108.8(2) . . ?
O6 Cl O4 109.4(2) . . ?
O5 Cl O3 109.7(2) . . ?
O6 Cl O3 108.9(2) . . ?
O4 Cl O3 109.9(2) . . ?
C16 O1 Ni 121.0(2) . . ?
C16 O2 Ni 103.3(2) . 7_567 ?
C5 N1 C1 118.1(3) . . ?
C5 N1 Ni 124.3(2) . . ?
C1 N1 Ni 117.5(2) . . ?
C7 N2 C8 108.5(3) . . ?
C7 N2 C14 109.7(3) . . ?
C8 N2 C14 108.5(3) . . ?
C7 N2 Ni 110.2(2) . . ?
C8 N2 Ni 104.4(2) . . ?
C14 N2 Ni 115.1(2) . . ?
C9 N3 C13 118.6(3) . . ?
C9 N3 Ni 112.8(2) . . ?
C13 N3 Ni 128.1(3) . . ?
N1 C1 C2 123.4(4) . . ?
N1 C1 H1 118.3 . . ?
C2 C1 H1 118.3 . . ?
C1 C2 C3 118.1(4) . . ?
C1 C2 H2 120.9 . . ?
C3 C2 H2 120.9 . . ?
C4 C3 C2 119.5(4) . . ?
C4 C3 H3 120.3 . . ?
C2 C3 H3 120.3 . . ?
C3 C4 C5 120.5(4) . . ?
C3 C4 H4 119.7 . . ?
C5 C4 H4 119.7 . . ?
N1 C5 C4 120.3(4) . . ?
N1 C5 C6 119.1(3) . . ?
C4 C5 C6 120.6(4) . . ?
C5 C6 C7 115.8(3) . . ?
C5 C6 H6A 108.3 . . ?
C7 C6 H6A 108.3 . . ?
C5 C6 H6B 108.3 . . ?
C7 C6 H6B 108.3 . . ?
H6A C6 H6B 107.4 . . ?
N2 C7 C6 113.6(3) . . ?
N2 C7 H7A 108.8 . . ?
C6 C7 H7A 108.8 . . ?
N2 C7 H7B 108.8 . . ?
C6 C7 H7B 108.8 . . ?
H7A C7 H7B 107.7 . . ?
N2 C8 C9 111.5(3) . . ?
N2 C8 H8A 109.3 . . ?
C9 C8 H8A 109.3 . . ?
N2 C8 H8B 109.3 . . ?
C9 C8 H8B 109.3 . . ?
H8A C8 H8B 108.0 . . ?
N3 C9 C10 122.1(3) . . ?
N3 C9 C8 115.8(3) . . ?
C10 C9 C8 122.0(3) . . ?
C11 C10 C9 118.3(4) . . ?
C11 C10 H10 120.8 . . ?
C9 C10 H10 120.8 . . ?
C12 C11 C10 119.9(4) . . ?
C12 C11 H11 120.1 . . ?
C10 C11 H11 120.1 . . ?
C11 C12 C13 118.6(4) . . ?
C11 C12 H12 120.7 . . ?
C13 C12 H12 120.7 . . ?
N3 C13 C12 122.4(4) . . ?
N3 C13 H13 118.8 . . ?
C12 C13 H13 118.8 . . ?
N2 C14 C15 112.3(3) . . ?
N2 C14 H14A 109.1 . . ?
C15 C14 H14A 109.1 . . ?
N2 C14 H14B 109.1 . . ?
C15 C14 H14B 109.1 . . ?
H14A C14 H14B 107.9 . . ?
C16 C15 C14 112.0(3) . . ?
C16 C15 H15A 109.2 . . ?
C14 C15 H15A 109.2 . . ?
C16 C15 H15B 109.2 . . ?
C14 C15 H15B 109.2 . . ?
H15A C15 H15B 107.9 . . ?
O2 C16 O1 120.6(3) . . ?
O2 C16 C15 118.8(3) . . ?
O1 C16 C15 120.5(3) . . ?
N1S C1S C2S 176.6(11) . . ?
C1S C2S H2S1 109.5 . . ?
C1S C2S H2S2 109.5 . . ?
H2S1 C2S H2S2 109.5 . . ?
C1S C2S H2S3 109.5 . . ?
H2S1 C2S H2S3 109.5 . . ?
H2S2 C2S H2S3 109.5 . . ?

loop_
_geom_bond_atom_site_label_1
_geom_bond_atom_site_label_2
_geom_bond_distance
_geom_bond_site_symmetry_2
_geom_bond_publ_flag
Ni O2 2.037(2) 8_657 ?
Ni N1 2.042(3) . ?
Ni O1 2.044(2) . ?
Ni N3 2.062(3) . ?
Ni N2 2.083(3) . ?
Cl O5 1.419(3) . ?
Cl O6 1.424(3) . ?
Cl O4 1.427(3) . ?
Cl O3 1.430(3) . ?
O1 C16 1.274(4) . ?
O2 C16 1.254(4) . ?
O2 Ni 2.037(2) 7_567 ?
N1 C5 1.346(5) . ?
N1 C1 1.356(4) . ?
N2 C7 1.490(4) . ?
N2 C8 1.491(4) . ?
N2 C14 1.494(4) . ?
N3 C9 1.338(4) . ?
N3 C13 1.342(5) . ?
N1S C1S 1.169(10) . ?
C1 C2 1.365(5) . ?
C1 H1 0.9300 . ?
C2 C3 1.375(6) . ?
C2 H2 0.9300 . ?
C3 C4 1.359(6) . ?
C3 H3 0.9300 . ?
C4 C5 1.393(5) . ?
C4 H4 0.9300 . ?
C5 C6 1.497(5) . ?
C6 C7 1.514(5) . ?
C6 H6A 0.9700 . ?
C6 H6B 0.9700 . ?
C7 H7A 0.9700 . ?
C7 H7B 0.9700 . ?
C8 C9 1.496(5) . ?
C8 H8A 0.9700 . ?
C8 H8B 0.9700 . ?
C9 C10 1.381(5) . ?
C10 C11 1.380(6) . ?
C10 H10 0.9300 . ?
C11 C12 1.370(6) . ?
C11 H11 0.9300 . ?
C12 C13 1.371(5) . ?
C12 H12 0.9300 . ?
C13 H13 0.9300 . ?
C14 C15 1.522(5) . ?
C14 H14A 0.9700 . ?
C14 H14B 0.9700 . ?
C15 C16 1.497(4) . ?
C15 H15A 0.9700 . ?
C15 H15B 0.9700 . ?
C1S C2S 1.413(9) . ?
C2S H2S1 0.9600 . ?
C2S H2S2 0.9600 . ?
C2S H2S3 0.9600 . ?
